data_7001181
loop_
_publ_author_name
'Liu, Hsiao-Chan'
'Chen, I-Han'
'Huang, Anny'
'Huang, Sin-Chiang'
'Hsu, Kuei-Fang'

_publ_section_title
;
 Five related metal--organic frameworks constructed from
 [Ln2(SO4)2(H2O)n]2+ units and oxalate or acetate ligands
;
_journal_issue 18
_journal_name_full 'Dalton Transactions'
_journal_page_first 3447
_journal_page_last 3456
_journal_paper_doi 10.1039/b819935c
_journal_year 2009
_chemical_formula_moiety NH4[Tb(SO4)(H2O)(C2O4)]
_chemical_formula_sum 'C2 H6 N O9 S Tb'
_chemical_formula_weight 379.06
_space_group_IT_number 14
_symmetry_cell_setting monoclinic
_symmetry_space_group_name_Hall '-P 2yn'
_symmetry_space_group_name_H-M 'P 1 21/n 1'
_atom_sites_solution_hydrogens geom
_atom_sites_solution_primary direct
_atom_sites_solution_secondary difmap
_audit_creation_method SHELXL-97
_cell_angle_alpha 90.00
_cell_angle_beta 93.0150(10)
_cell_angle_gamma 90.00
_cell_formula_units_Z 4
_cell_length_a 6.5786(3)
_cell_length_b 8.6025(3)
_cell_length_c 13.7919(6)
_cell_measurement_reflns_used 5195
_cell_measurement_temperature 293(2)
_cell_measurement_theta_max 28.34
_cell_measurement_theta_min 2.80
_cell_volume 779.44(6)
_computing_cell_refinement 'Bruker SMART'
_computing_data_collection 'Bruker SMART'
_computing_data_reduction 'Bruker SAINT'
_computing_molecular_graphics 'Bruker SHELXTL'
_computing_publication_material 'Bruker SHELXTL'
_computing_structure_refinement 'SHELXL-97 (Sheldrick, 1997)'
_computing_structure_solution 'SHELXS-97 (Sheldrick, 1990)'
_diffrn_ambient_temperature 293(2)
_diffrn_measured_fraction_theta_full 0.996
_diffrn_measured_fraction_theta_max 0.996
_diffrn_measurement_device_type 'CCD area detector'
_diffrn_measurement_method 'phi and omega scans'
_diffrn_radiation_monochromator graphite
_diffrn_radiation_source 'fine-focus sealed tube'
_diffrn_radiation_type MoK\a
_diffrn_radiation_wavelength 0.71073
_diffrn_reflns_av_R_equivalents 0.0184
_diffrn_reflns_av_sigmaI/netI 0.0182
_diffrn_reflns_limit_h_max 7
_diffrn_reflns_limit_h_min -8
_diffrn_reflns_limit_k_max 11
_diffrn_reflns_limit_k_min -11
_diffrn_reflns_limit_l_max 17
_diffrn_reflns_limit_l_min -18
_diffrn_reflns_number 5740
_diffrn_reflns_theta_full 28.28
_diffrn_reflns_theta_max 28.28
_diffrn_reflns_theta_min 2.79
_exptl_absorpt_coefficient_mu 9.376
_exptl_absorpt_correction_T_max 1
_exptl_absorpt_correction_T_min 0.734703
_exptl_absorpt_correction_type multi-scan
_exptl_absorpt_process_details SADABS
_exptl_crystal_colour colorless
_exptl_crystal_density_diffrn 3.230
_exptl_crystal_density_method 'not measured'
_exptl_crystal_description columnar
_exptl_crystal_F_000 712
_exptl_crystal_size_max 0.26
_exptl_crystal_size_mid 0.08
_exptl_crystal_size_min 0.06
_refine_diff_density_max 1.440
_refine_diff_density_min -0.809
_refine_diff_density_rms 0.161
_refine_ls_extinction_coef 0.0188(5)
_refine_ls_extinction_expression Fc^*^=kFc[1+0.001xFc^2^\l^3^/sin(2\q)]^-1/4^
_refine_ls_extinction_method SHELXL
_refine_ls_goodness_of_fit_ref 1.005
_refine_ls_hydrogen_treatment noref
_refine_ls_matrix_type full
_refine_ls_number_parameters 128
_refine_ls_number_reflns 1931
_refine_ls_number_restraints 0
_refine_ls_restrained_S_all 1.005
_refine_ls_R_factor_all 0.0186
_refine_ls_R_factor_gt 0.0183
_refine_ls_shift/su_max 0.019
_refine_ls_shift/su_mean 0.005
_refine_ls_structure_factor_coef Fsqd
_refine_ls_weighting_details 'calc w=1/[\s^2^(Fo^2^)+(0.0267P)^2^+3.4291P] where P=(Fo^2^+2Fc^2^)/3'
_refine_ls_weighting_scheme calc
_refine_ls_wR_factor_gt 0.0501
_refine_ls_wR_factor_ref 0.0503
_reflns_number_gt 1915
_reflns_number_total 1931
_reflns_threshold_expression >2sigma(I)
_cod_data_source_file b819935c.txt
_cod_data_source_block Tb6
_cod_depositor_comments
;
The following automatic conversions were performed:
'_symmetry_cell_setting' value 'Monoclinic' changed to 'monoclinic'
according to '/home/saulius/struct/CIF-dictionaries/cif_core.dic'
dictionary named 'cif_core.dic' version 2.4.1 from 2010-06-29.

Automatic conversion script
Id: cif_fix_enum 1527 2010-12-29 10:47:43Z saulius 
;
_cod_original_sg_symbol_H-M P2(1)/n
_cod_database_code 7001181

loop_
_symmetry_equiv_pos_as_xyz
'x, y, z'
'-x+1/2, y+1/2, -z+1/2'
'-x, -y, -z'
'x-1/2, -y-1/2, z-1/2'

loop_
_atom_site_label
_atom_site_type_symbol
_atom_site_fract_x
_atom_site_fract_y
_atom_site_fract_z
_atom_site_U_iso_or_equiv
_atom_site_adp_type
_atom_site_occupancy
_atom_site_symmetry_multiplicity
_atom_site_calc_flag
_atom_site_refinement_flags
_atom_site_disorder_assembly
_atom_site_disorder_group
Tb1 Tb 0.24568(2) 0.240422(16) 0.910547(10) 0.00726(8) Uani 1 1 d . . .
S1 S 0.24003(10) -0.16655(8) 0.97480(5) 0.00837(15) Uani 1 1 d . . .
O1 O 0.2491(4) 0.0032(3) 0.99337(17) 0.0155(5) Uani 1 1 d . . .
O2 O 0.4386(4) -0.2376(3) 1.0019(2) 0.0162(5) Uani 1 1 d . . .
O3 O 0.1869(4) -0.1958(3) 0.87239(18) 0.0222(5) Uani 1 1 d . . .
O4 O 0.0858(4) -0.2358(3) 1.0358(2) 0.0210(6) Uani 1 1 d . . .
O5 O 0.4475(4) 0.4443(3) 0.84116(17) 0.0151(5) Uani 1 1 d . . .
O6 O 0.0446(3) 0.4437(3) 0.82790(17) 0.0138(4) Uani 1 1 d . . .
O7 O 0.0458(3) 0.6054(3) 0.70034(16) 0.0137(4) Uani 1 1 d . . .
O8 O 0.4539(3) 0.6214(3) 0.72188(17) 0.0152(5) Uani 1 1 d . . .
O9 O 0.2363(4) 0.4209(3) 1.04350(18) 0.0186(5) Uani 1 1 d . . .
H9A H 0.3016 0.3831 1.0928 0.028 Uiso 1 1 d R . .
H9B H 0.2911 0.5061 1.0276 0.028 Uiso 1 1 d R . .
C1 C 0.3646(5) 0.5328(4) 0.7779(2) 0.0105(5) Uani 1 1 d . . .
C2 C 0.1307(5) 0.5280(4) 0.7681(2) 0.0108(5) Uani 1 1 d . . .
N1 N 0.7328(5) 0.3410(4) 0.6908(2) 0.0229(6) Uani 1 1 d . . .

loop_
_atom_site_aniso_label
_atom_site_aniso_U_11
_atom_site_aniso_U_22
_atom_site_aniso_U_33
_atom_site_aniso_U_23
_atom_site_aniso_U_13
_atom_site_aniso_U_12
Tb1 0.00805(11) 0.00565(11) 0.00803(11) -0.00005(4) -0.00009(6) 0.00003(4)
S1 0.0072(3) 0.0072(3) 0.0106(3) 0.0008(2) -0.0008(2) 0.0000(2)
O1 0.0188(11) 0.0077(10) 0.0199(11) 0.0009(9) 0.0011(9) -0.0001(8)
O2 0.0125(12) 0.0135(12) 0.0220(13) 0.0006(8) -0.0044(10) 0.0024(8)
O3 0.0289(14) 0.0229(13) 0.0137(11) -0.0023(10) -0.0086(10) 0.0049(11)
O4 0.0164(13) 0.0151(12) 0.0325(16) 0.0052(10) 0.0113(12) -0.0009(9)
O5 0.0138(11) 0.0158(12) 0.0154(11) 0.0067(9) -0.0029(8) -0.0010(9)
O6 0.0129(10) 0.0130(11) 0.0155(11) 0.0040(9) 0.0014(8) 0.0001(8)
O7 0.0128(10) 0.0150(11) 0.0132(11) 0.0051(9) -0.0016(8) 0.0016(8)
O8 0.0139(11) 0.0163(11) 0.0154(11) 0.0063(9) -0.0007(8) -0.0031(9)
O9 0.0183(12) 0.0187(12) 0.0186(12) -0.0085(10) -0.0010(9) 0.0013(9)
C1 0.0143(14) 0.0087(13) 0.0083(13) -0.0007(10) -0.0008(10) -0.0012(11)
C2 0.0160(14) 0.0078(13) 0.0087(13) -0.0012(10) 0.0010(10) 0.0005(11)
N1 0.0193(15) 0.0232(16) 0.0257(16) -0.0042(12) -0.0034(12) 0.0015(12)

loop_
_atom_type_symbol
_atom_type_description
_atom_type_scat_dispersion_real
_atom_type_scat_dispersion_imag
_atom_type_scat_source
C C 0.0033 0.0016 'International Tables Vol C Tables 4.2.6.8 and 6.1.1.4'
H H 0.0000 0.0000 'International Tables Vol C Tables 4.2.6.8 and 6.1.1.4'
N N 0.0061 0.0033 'International Tables Vol C Tables 4.2.6.8 and 6.1.1.4'
O O 0.0106 0.0060 'International Tables Vol C Tables 4.2.6.8 and 6.1.1.4'
S S 0.1246 0.1234 'International Tables Vol C Tables 4.2.6.8 and 6.1.1.4'
Tb Tb -0.1723 4.1537 'International Tables Vol C Tables 4.2.6.8 and 6.1.1.4'

loop_
_geom_angle_atom_site_label_1
_geom_angle_atom_site_label_2
_geom_angle_atom_site_label_3
_geom_angle
_geom_angle_site_symmetry_1
_geom_angle_site_symmetry_3
_geom_angle_publ_flag
O4 Tb1 O1 79.40(9) 3_557 . ?
O4 Tb1 O2 130.66(11) 3_557 3_657 ?
O1 Tb1 O2 75.77(8) . 3_657 ?
O4 Tb1 O7 139.88(9) 3_557 2_546 ?
O1 Tb1 O7 84.15(8) . 2_546 ?
O2 Tb1 O7 78.67(9) 3_657 2_546 ?
O4 Tb1 O9 73.04(9) 3_557 . ?
O1 Tb1 O9 101.01(8) . . ?
O2 Tb1 O9 70.85(9) 3_657 . ?
O7 Tb1 O9 146.54(8) 2_546 . ?
O4 Tb1 O8 75.73(10) 3_557 2_546 ?
O1 Tb1 O8 89.45(8) . 2_546 ?
O2 Tb1 O8 144.53(8) 3_657 2_546 ?
O7 Tb1 O8 67.72(8) 2_546 2_546 ?
O9 Tb1 O8 144.45(8) . 2_546 ?
O4 Tb1 O5 132.48(8) 3_557 . ?
O1 Tb1 O5 146.31(8) . . ?
O2 Tb1 O5 73.89(8) 3_657 . ?
O7 Tb1 O5 75.89(8) 2_546 . ?
O9 Tb1 O5 82.57(9) . . ?
O8 Tb1 O5 107.13(8) 2_546 . ?
O4 Tb1 O6 70.63(9) 3_557 . ?
O1 Tb1 O6 147.70(8) . . ?
O2 Tb1 O6 133.73(8) 3_657 . ?
O7 Tb1 O6 111.24(8) 2_546 . ?
O9 Tb1 O6 81.86(8) . . ?
O8 Tb1 O6 72.02(8) 2_546 . ?
O5 Tb1 O6 65.92(8) . . ?
O3 S1 O2 109.77(16) . . ?
O3 S1 O4 110.21(18) . . ?
O2 S1 O4 108.33(16) . . ?
O3 S1 O1 110.01(15) . . ?
O2 S1 O1 109.74(14) . . ?
O4 S1 O1 108.74(15) . . ?
S1 O1 Tb1 140.86(15) . . ?
S1 O2 Tb1 152.13(15) . 3_657 ?
S1 O4 Tb1 150.04(17) . 3_557 ?
C1 O5 Tb1 118.9(2) . . ?
C2 O6 Tb1 118.0(2) . . ?
C2 O7 Tb1 118.9(2) . 2_556 ?
C1 O8 Tb1 118.0(2) . 2_556 ?
O5 C1 O8 126.5(3) . . ?
O5 C1 C2 116.0(3) . . ?
O8 C1 C2 117.5(3) . . ?
O6 C2 O7 126.7(3) . . ?
O6 C2 C1 116.2(3) . . ?
O7 C2 C1 117.1(3) . . ?

loop_
_geom_bond_atom_site_label_1
_geom_bond_atom_site_label_2
_geom_bond_distance
_geom_bond_site_symmetry_2
_geom_bond_publ_flag
Tb1 O4 2.339(3) 3_557 ?
Tb1 O1 2.338(2) . ?
Tb1 O2 2.347(3) 3_657 ?
Tb1 O7 2.406(2) 2_546 ?
Tb1 O9 2.406(2) . ?
Tb1 O8 2.420(2) 2_546 ?
Tb1 O5 2.426(2) . ?
Tb1 O6 2.439(2) . ?
S1 O3 1.459(3) . ?
S1 O2 1.473(3) . ?
S1 O4 1.478(3) . ?
S1 O1 1.483(2) . ?
O2 Tb1 2.347(3) 3_657 ?
O4 Tb1 2.339(3) 3_557 ?
O5 C1 1.260(4) . ?
O6 C2 1.255(4) . ?
O7 C2 1.254(4) . ?
O7 Tb1 2.406(2) 2_556 ?
O8 C1 1.253(4) . ?
O8 Tb1 2.420(2) 2_556 ?
C1 C2 1.538(4) . ?
